data_2243635
loop_
_publ_author_name
'Kachi-Terajima, Chihiro'
'Kimura, Norihisa'

_publ_section_title
;
 Crystal structures of two isotypic lanthanide(III) complexes:
 triaqua[2,6-diacetylpyridine
 bis(benzoylhydrazone)]methanollanthanide(III) trichloride methanol
 disolvates (<i>Ln</i>^III^ = Tb and Dy)
;
_journal_coeditor_code SU5429
_journal_issue 4
_journal_name_full 'Acta Crystallographica Section E'
_journal_page_first 535
_journal_page_last 538
_journal_paper_doi 10.1107/S2056989018004103
_journal_volume 74
_journal_year 2018
_chemical_formula_iupac '[Tb (C23 H21 N5 O2) (C H4 O) (H2 O)3)] Cl3, 2C H4 O'
_chemical_formula_moiety 'C24 H31 Tb N5 O6 3+, 3Cl -, 2C H4 O'
_chemical_formula_sum 'C26 H39 Cl3 N5 O8 Tb'
_chemical_formula_weight 814.89
_chemical_name_systematic
;Triaqua[2,6-diacetylpyridine bis(benzoylhydrazone)]methanolterbium(III)
trichloride methanol disolvate
;
_space_group_crystal_system triclinic
_space_group_IT_number 2
_space_group_name_Hall '-P 1'
_space_group_name_H-M_alt 'P -1'
_atom_sites_solution_hydrogens mixed
_atom_sites_solution_primary direct
_atom_sites_solution_secondary difmap
_audit_creation_method SHELXL-2014/7
_cell_angle_alpha 87.0040(10)
_cell_angle_beta 88.7520(10)
_cell_angle_gamma 81.9800(10)
_cell_formula_units_Z 2
_cell_length_a 8.9703(7)
_cell_length_b 12.6433(9)
_cell_length_c 14.4233(11)
_cell_measurement_reflns_used 7626
_cell_measurement_temperature 100
_cell_measurement_theta_max 30.42
_cell_measurement_theta_min 2.29
_cell_volume 1617.4(2)
_computing_cell_refinement
;
SAINT (Bruker, 2014)
;
_computing_data_collection
;
SMART (Bruker, 2014)
;
_computing_data_reduction
;
SAINT (Bruker, 2014)
;
_computing_molecular_graphics
;
SHELXTL (Sheldrick, 2008) and Mercury (Macrae <i>et al.</i>,
2008)
;
_computing_publication_material
;
SHELXTL (Sheldrick, 2008)
;
_computing_structure_refinement
;
SHELXL2014 (Sheldrick, 2015b)
;
_computing_structure_solution
;
SHELXT2014 (Sheldrick, 2015a)
;
_diffrn_ambient_temperature 100
_diffrn_detector_area_resol_mean 8.366
_diffrn_measured_fraction_theta_full 0.995
_diffrn_measured_fraction_theta_max 0.884
_diffrn_measurement_device_type 'Bruker SMART APEX CCD'
_diffrn_measurement_method 'phi and omega scans'
_diffrn_radiation_type MoK\a
_diffrn_radiation_wavelength 0.71073
_diffrn_reflns_av_R_equivalents 0.0206
_diffrn_reflns_limit_h_max 12
_diffrn_reflns_limit_h_min -12
_diffrn_reflns_limit_k_max 17
_diffrn_reflns_limit_k_min -12
_diffrn_reflns_limit_l_max 20
_diffrn_reflns_limit_l_min -16
_diffrn_reflns_number 13292
_diffrn_reflns_theta_full 25.242
_diffrn_reflns_theta_max 30.762
_diffrn_reflns_theta_min 2.103
_exptl_absorpt_coefficient_mu 2.487
_exptl_absorpt_correction_T_max 0.8860
_exptl_absorpt_correction_T_min 0.6360
_exptl_absorpt_correction_type multi-scan
_exptl_absorpt_process_details
;
(SADABS; Bruker, 2014)
;
_exptl_crystal_colour colorless
_exptl_crystal_density_diffrn 1.673
_exptl_crystal_description plate
_exptl_crystal_F_000 820
_exptl_crystal_size_max 0.200
_exptl_crystal_size_mid 0.150
_exptl_crystal_size_min 0.050
_refine_diff_density_max 1.475
_refine_diff_density_min -0.726
_refine_ls_extinction_method none
_refine_ls_goodness_of_fit_ref 1.026
_refine_ls_hydrogen_treatment mixed
_refine_ls_matrix_type full
_refine_ls_number_parameters 429
_refine_ls_number_reflns 8926
_refine_ls_number_restraints 0
_refine_ls_restrained_S_all 1.026
_refine_ls_R_factor_all 0.0318
_refine_ls_R_factor_gt 0.0286
_refine_ls_shift/su_max 0.001
_refine_ls_shift/su_mean 0.000
_refine_ls_structure_factor_coef Fsqd
_refine_ls_weighting_details 'w=1/[\s^2^(Fo^2^)+(0.0355P)^2^+0.3922P] where P=(Fo^2^+2Fc^2^)/3'
_refine_ls_weighting_scheme calc
_refine_ls_wR_factor_gt 0.0672
_refine_ls_wR_factor_ref 0.0690
_reflns_number_gt 8227
_reflns_number_total 8926
_reflns_threshold_expression 'I > 2\s(I)'
_cod_data_source_file su5429sup1.cif
_cod_data_source_block TbDAPBH2
_cod_database_code 2243635
_shelx_space_group_comment
;
The symmetry employed for this shelxl refinement is uniquely defined
by the following loop, which should always be used as a source of
symmetry information in preference to the above space-group names.
They are only intended as comments.
;
_shelx_estimated_absorpt_t_min 0.636
_shelx_estimated_absorpt_t_max 0.886

loop_
_space_group_symop_operation_xyz
'x, y, z'
'-x, -y, -z'

loop_
_atom_site_type_symbol
_atom_site_label
_atom_site_fract_x
_atom_site_fract_y
_atom_site_fract_z
_atom_site_U_iso_or_equiv
_atom_site_adp_type
_atom_site_calc_flag
_atom_site_occupancy
_atom_site_disorder_assembly
_atom_site_disorder_group
C C1 0.3931(3) -0.18034(19) 0.27986(17) 0.0141(4) Uani d 1 . .
C C2 0.4840(3) -0.27866(19) 0.31946(17) 0.0145(5) Uani d 1 . .
C C3 0.6288(3) -0.2707(2) 0.34747(19) 0.0185(5) Uani d 1 . .
H H3 0.6690 -0.2055 0.3365 0.022 Uiso calc 1 . .
C C4 0.7149(3) -0.3579(2) 0.3915(2) 0.0238(6) Uani d 1 . .
H H4 0.8137 -0.3523 0.4113 0.029 Uiso calc 1 . .
C C5 0.6563(3) -0.4533(2) 0.4066(2) 0.0232(6) Uani d 1 . .
H H5 0.7154 -0.5130 0.4367 0.028 Uiso calc 1 . .
C C6 0.5125(3) -0.4623(2) 0.3781(2) 0.0212(5) Uani d 1 . .
H H6 0.4733 -0.5280 0.3883 0.025 Uiso calc 1 . .
C C7 0.4255(3) -0.3752(2) 0.33454(19) 0.0186(5) Uani d 1 . .
H H7 0.3266 -0.3810 0.3151 0.022 Uiso calc 1 . .
C C8 0.0392(3) -0.08870(19) 0.18845(17) 0.0133(4) Uani d 1 . .
C C9 -0.0525(3) -0.1790(2) 0.2001(2) 0.0187(5) Uani d 1 . .
H H9A -0.0136 -0.2273 0.2521 0.028 Uiso calc 1 . .
H H9B -0.0461 -0.2183 0.1431 0.028 Uiso calc 1 . .
H H9C -0.1578 -0.1504 0.2129 0.028 Uiso calc 1 . .
C C10 -0.0267(3) 0.01568(19) 0.14391(17) 0.0136(4) Uani d 1 . .
C C11 -0.1615(3) 0.0250(2) 0.09601(19) 0.0183(5) Uani d 1 . .
H H11 -0.2197 -0.0323 0.0976 0.022 Uiso calc 1 . .
C C12 -0.2087(3) 0.1203(2) 0.0458(2) 0.0202(5) Uani d 1 . .
H H12 -0.3010 0.1296 0.0134 0.024 Uiso calc 1 . .
C C13 -0.1197(3) 0.2013(2) 0.04380(18) 0.0171(5) Uani d 1 . .
H H13 -0.1484 0.2661 0.0084 0.021 Uiso calc 1 . .
C C14 0.0129(3) 0.18641(18) 0.09447(17) 0.0127(4) Uani d 1 . .
C C15 0.1148(3) 0.26892(18) 0.09226(17) 0.0127(4) Uani d 1 . .
C C16 0.0854(3) 0.36814(19) 0.03070(19) 0.0187(5) Uani d 1 . .
H H16A 0.1554 0.3628 -0.0225 0.028 Uiso calc 1 . .
H H16B 0.0998 0.4302 0.0657 0.028 Uiso calc 1 . .
H H16C -0.0183 0.3765 0.0086 0.028 Uiso calc 1 . .
C C17 0.4647(3) 0.28258(18) 0.18861(17) 0.0136(4) Uani d 1 . .
C C18 0.5814(3) 0.35476(19) 0.18763(18) 0.0162(5) Uani d 1 . .
C C19 0.5606(3) 0.4577(2) 0.1460(2) 0.0205(5) Uani d 1 . .
H H19 0.4690 0.4836 0.1154 0.025 Uiso calc 1 . .
C C20 0.6730(3) 0.5226(2) 0.1491(2) 0.0233(6) Uani d 1 . .
H H20 0.6579 0.5932 0.1218 0.028 Uiso calc 1 . .
C C21 0.8076(3) 0.4835(2) 0.1924(2) 0.0237(6) Uani d 1 . .
H H21 0.8854 0.5273 0.1938 0.028 Uiso calc 1 . .
C C22 0.8297(3) 0.3809(2) 0.2338(2) 0.0225(5) Uani d 1 . .
H H22 0.9222 0.3548 0.2632 0.027 Uiso calc 1 . .
C C23 0.7164(3) 0.3164(2) 0.23211(19) 0.0185(5) Uani d 1 . .
H H23 0.7308 0.2466 0.2611 0.022 Uiso calc 1 . .
C C24 0.4784(3) 0.1550(2) 0.4460(2) 0.0232(6) Uani d 1 . .
H H24A 0.3820 0.1904 0.4698 0.035 Uiso calc 1 . .
H H24B 0.5282 0.2067 0.4080 0.035 Uiso calc 1 . .
H H24C 0.5427 0.1268 0.4981 0.035 Uiso calc 1 . .
C C25 0.9063(3) 0.5147(2) 0.6159(2) 0.0274(6) Uani d 1 . .
H H25A 0.9243 0.5643 0.5637 0.041 Uiso calc 1 . .
H H25B 0.8624 0.4544 0.5930 0.041 Uiso calc 1 . .
H H25C 1.0018 0.4881 0.6463 0.041 Uiso calc 1 . .
C C26 0.1290(3) 0.7633(2) 0.5060(2) 0.0292(6) Uani d 1 . .
H H26A 0.1504 0.8287 0.5337 0.044 Uiso calc 1 . .
H H26B 0.1736 0.7594 0.4435 0.044 Uiso calc 1 . .
H H26C 0.1722 0.7009 0.5446 0.044 Uiso calc 1 . .
Cl Cl1 0.58645(7) 0.81886(5) 0.06470(4) 0.01793(12) Uani d 1 . .
Cl Cl2 0.18932(7) 0.59026(5) 0.15256(5) 0.02071(13) Uani d 1 . .
Cl Cl3 0.18676(7) 0.02722(5) 0.60038(5) 0.02070(13) Uani d 1 . .
H H3S 0.517(5) 0.035(4) 0.383(3) 0.059(15) Uiso d 1 . .
H H7S 0.804(4) 0.535(3) 0.722(2) 0.020(9) Uiso d 1 . .
H H8S -0.061(5) 0.822(3) 0.462(3) 0.055(13) Uiso d 1 . .
H H4SA 0.179(5) 0.011(3) 0.421(3) 0.044(14) Uiso d 1 . .
H H5SA 0.127(4) 0.217(3) 0.377(3) 0.036(11) Uiso d 1 . .
H H6SA 0.445(4) -0.021(3) 0.103(3) 0.035(11) Uiso d 1 . .
H H4SB 0.063(4) 0.003(3) 0.378(3) 0.034(10) Uiso d 1 . .
H H5SB 0.188(4) 0.283(3) 0.323(3) 0.045(12) Uiso d 1 . .
H H6SB 0.404(4) 0.070(3) 0.068(3) 0.021(9) Uiso d 1 . .
N N1 0.2562(2) -0.18805(16) 0.24489(15) 0.0153(4) Uani d 1 . .
H H1A 0.2202 -0.2492 0.2433 0.018 Uiso calc 1 . .
N N2 0.1773(2) -0.09152(15) 0.21167(14) 0.0126(4) Uani d 1 . .
N N3 0.0574(2) 0.09586(15) 0.14648(14) 0.0124(4) Uani d 1 . .
N N4 0.2332(2) 0.24464(15) 0.14258(14) 0.0117(4) Uani d 1 . .
N N5 0.3365(2) 0.31596(16) 0.14172(15) 0.0152(4) Uani d 1 . .
H H5A 0.3200 0.3792 0.1125 0.018 Uiso calc 1 . .
O O1 0.43783(19) -0.09181(13) 0.28311(13) 0.0153(3) Uani d 1 . .
O O2 0.48215(19) 0.19393(14) 0.23100(13) 0.0174(4) Uani d 1 . .
O O3 0.4522(2) 0.06898(15) 0.39042(13) 0.0160(4) Uani d 1 . .
O O4 0.1509(2) 0.00969(16) 0.38079(15) 0.0180(4) Uani d 1 . .
O O5 0.1709(2) 0.22339(15) 0.33114(14) 0.0178(4) Uani d 1 . .
O O6 0.4055(2) 0.03235(16) 0.10887(15) 0.0207(4) Uani d 1 . .
O O7 0.8055(2) 0.56858(16) 0.68054(16) 0.0266(5) Uani d 1 . .
O O8 -0.0300(2) 0.76493(16) 0.50082(15) 0.0250(4) Uani d 1 . .
Tb Tb1 0.29292(2) 0.07670(2) 0.25062(2) 0.01026(4) Uani d 1 . .

loop_
_atom_site_aniso_label
_atom_site_aniso_U_11
_atom_site_aniso_U_22
_atom_site_aniso_U_33
_atom_site_aniso_U_12
_atom_site_aniso_U_13
_atom_site_aniso_U_23
C1 0.0155(11) 0.0136(11) 0.0133(11) -0.0022(8) 0.0007(9) -0.0008(8)
C2 0.0168(11) 0.0127(10) 0.0137(12) -0.0008(8) -0.0007(9) -0.0004(8)
C3 0.0171(12) 0.0157(11) 0.0225(14) -0.0015(9) -0.0025(10) 0.0005(9)
C4 0.0174(12) 0.0234(13) 0.0302(16) 0.0006(10) -0.0073(11) -0.0029(11)
C5 0.0251(14) 0.0204(13) 0.0223(14) 0.0033(10) -0.0060(11) 0.0020(10)
C6 0.0262(14) 0.0153(12) 0.0218(14) -0.0034(10) -0.0033(11) 0.0032(10)
C7 0.0199(12) 0.0163(11) 0.0197(13) -0.0038(9) -0.0028(10) 0.0025(9)
C8 0.0143(11) 0.0136(10) 0.0124(11) -0.0031(8) -0.0017(9) -0.0010(8)
C9 0.0161(11) 0.0159(11) 0.0251(14) -0.0061(9) -0.0023(10) 0.0006(10)
C10 0.0119(10) 0.0148(11) 0.0138(12) -0.0010(8) -0.0010(9) -0.0001(8)
C11 0.0160(12) 0.0158(11) 0.0242(14) -0.0056(9) -0.0049(10) 0.0001(10)
C12 0.0145(11) 0.0215(12) 0.0254(14) -0.0049(9) -0.0075(10) 0.0011(10)
C13 0.0154(11) 0.0167(11) 0.0189(13) -0.0016(9) -0.0047(9) 0.0025(9)
C14 0.0125(10) 0.0135(10) 0.0124(11) -0.0022(8) -0.0014(9) -0.0003(8)
C15 0.0152(11) 0.0115(10) 0.0112(11) -0.0008(8) -0.0004(9) -0.0005(8)
C16 0.0209(12) 0.0148(11) 0.0205(13) -0.0038(9) -0.0066(10) 0.0050(9)
C17 0.0111(10) 0.0140(11) 0.0155(12) -0.0014(8) 0.0023(9) 0.0006(8)
C18 0.0130(11) 0.0165(11) 0.0192(13) -0.0032(9) 0.0009(9) -0.0004(9)
C19 0.0154(12) 0.0198(12) 0.0262(15) -0.0042(9) 0.0001(10) 0.0044(10)
C20 0.0219(13) 0.0185(12) 0.0303(16) -0.0082(10) 0.0037(11) 0.0042(11)
C21 0.0206(13) 0.0243(13) 0.0289(15) -0.0119(10) 0.0050(11) -0.0040(11)
C22 0.0157(12) 0.0260(13) 0.0267(15) -0.0047(10) -0.0031(10) -0.0035(11)
C23 0.0181(12) 0.0190(12) 0.0189(13) -0.0039(9) -0.0005(10) -0.0004(9)
C24 0.0266(14) 0.0210(13) 0.0230(14) -0.0045(10) -0.0070(11) -0.0047(10)
C25 0.0277(15) 0.0273(14) 0.0280(16) -0.0054(11) 0.0015(12) -0.0058(12)
C26 0.0270(15) 0.0222(14) 0.0377(18) -0.0024(11) 0.0050(13) -0.0004(12)
Cl1 0.0197(3) 0.0156(3) 0.0175(3) -0.0001(2) 0.0012(2) 0.0021(2)
Cl2 0.0225(3) 0.0190(3) 0.0211(3) -0.0038(2) -0.0071(2) 0.0001(2)
Cl3 0.0164(3) 0.0262(3) 0.0203(3) -0.0051(2) -0.0007(2) -0.0022(2)
N1 0.0158(10) 0.0113(9) 0.0185(11) -0.0019(7) -0.0043(8) 0.0029(8)
N2 0.0155(9) 0.0094(9) 0.0130(10) -0.0019(7) -0.0054(8) 0.0010(7)
N3 0.0130(9) 0.0118(9) 0.0119(10) -0.0014(7) -0.0011(7) 0.0015(7)
N4 0.0109(9) 0.0123(9) 0.0127(10) -0.0044(7) -0.0011(7) 0.0001(7)
N5 0.0143(10) 0.0131(9) 0.0186(11) -0.0053(7) -0.0033(8) 0.0044(8)
O1 0.0165(8) 0.0101(8) 0.0199(9) -0.0033(6) -0.0035(7) -0.0004(6)
O2 0.0148(8) 0.0149(8) 0.0222(10) -0.0037(6) -0.0032(7) 0.0061(7)
O3 0.0161(9) 0.0166(9) 0.0154(9) -0.0018(7) -0.0042(7) -0.0019(7)
O4 0.0172(10) 0.0227(10) 0.0155(10) -0.0082(7) -0.0003(8) -0.0003(7)
O5 0.0225(9) 0.0137(9) 0.0164(10) -0.0010(7) 0.0055(8) 0.0001(7)
O6 0.0290(11) 0.0130(9) 0.0180(10) 0.0023(8) 0.0052(8) 0.0030(8)
O7 0.0355(12) 0.0171(9) 0.0272(12) -0.0061(8) 0.0056(9) 0.0039(8)
O8 0.0275(10) 0.0252(10) 0.0230(11) -0.0079(8) 0.0033(8) 0.0012(8)
Tb1 0.01062(6) 0.00929(6) 0.01094(6) -0.00193(4) -0.00114(4) 0.00083(4)

loop_
_atom_type_symbol
_atom_type_description
_atom_type_scat_dispersion_real
_atom_type_scat_dispersion_imag
_atom_type_scat_source
C C 0.0033 0.0016 'International Tables Vol C Tables 4.2.6.8 and 6.1.1.4'
H H 0.0000 0.0000 'International Tables Vol C Tables 4.2.6.8 and 6.1.1.4'
N N 0.0061 0.0033 'International Tables Vol C Tables 4.2.6.8 and 6.1.1.4'
O O 0.0106 0.0060 'International Tables Vol C Tables 4.2.6.8 and 6.1.1.4'
Cl Cl 0.1484 0.1585 'International Tables Vol C Tables 4.2.6.8 and 6.1.1.4'
Tb Tb -0.1723 4.1537 'International Tables Vol C Tables 4.2.6.8 and 6.1.1.4'

loop_
_geom_angle_atom_site_label_1
_geom_angle_atom_site_label_2
_geom_angle_atom_site_label_3
_geom_angle_site_symmetry_1
_geom_angle_site_symmetry_3
_geom_angle
_geom_angle_publ_flag
O1 C1 N1 . . 120.6(2) ?
O1 C1 C2 . . 120.8(2) ?
N1 C1 C2 . . 118.6(2) ?
C3 C2 C7 . . 119.9(2) ?
C3 C2 C1 . . 117.5(2) ?
C7 C2 C1 . . 122.4(2) ?
C2 C3 C4 . . 120.1(2) ?
C2 C3 H3 . . 120.0 ?
C4 C3 H3 . . 120.0 ?
C5 C4 C3 . . 119.8(3) ?
C5 C4 H4 . . 120.1 ?
C3 C4 H4 . . 120.1 ?
C6 C5 C4 . . 120.5(2) ?
C6 C5 H5 . . 119.7 ?
C4 C5 H5 . . 119.7 ?
C5 C6 C7 . . 119.9(2) ?
C5 C6 H6 . . 120.0 ?
C7 C6 H6 . . 120.0 ?
C6 C7 C2 . . 119.7(2) ?
C6 C7 H7 . . 120.1 ?
C2 C7 H7 . . 120.1 ?
N2 C8 C10 . . 113.4(2) ?
N2 C8 C9 . . 126.2(2) ?
C10 C8 C9 . . 120.4(2) ?
C8 C9 H9A . . 109.5 ?
C8 C9 H9B . . 109.5 ?
H9A C9 H9B . . 109.5 ?
C8 C9 H9C . . 109.5 ?
H9A C9 H9C . . 109.5 ?
H9B C9 H9C . . 109.5 ?
N3 C10 C11 . . 123.1(2) ?
N3 C10 C8 . . 116.1(2) ?
C11 C10 C8 . . 120.6(2) ?
C12 C11 C10 . . 118.4(2) ?
C12 C11 H11 . . 120.8 ?
C10 C11 H11 . . 120.8 ?
C13 C12 C11 . . 119.2(2) ?
C13 C12 H12 . . 120.4 ?
C11 C12 H12 . . 120.4 ?
C12 C13 C14 . . 119.0(2) ?
C12 C13 H13 . . 120.5 ?
C14 C13 H13 . . 120.5 ?
N3 C14 C13 . . 122.5(2) ?
N3 C14 C15 . . 116.2(2) ?
C13 C14 C15 . . 121.3(2) ?
N4 C15 C14 . . 114.7(2) ?
N4 C15 C16 . . 123.8(2) ?
C14 C15 C16 . . 121.4(2) ?
C15 C16 H16A . . 109.5 ?
C15 C16 H16B . . 109.5 ?
H16A C16 H16B . . 109.5 ?
C15 C16 H16C . . 109.5 ?
H16A C16 H16C . . 109.5 ?
H16B C16 H16C . . 109.5 ?
O2 C17 N5 . . 120.2(2) ?
O2 C17 C18 . . 121.8(2) ?
N5 C17 C18 . . 118.1(2) ?
C19 C18 C23 . . 119.8(2) ?
C19 C18 C17 . . 123.0(2) ?
C23 C18 C17 . . 117.2(2) ?
C20 C19 C18 . . 120.3(2) ?
C20 C19 H19 . . 119.8 ?
C18 C19 H19 . . 119.8 ?
C21 C20 C19 . . 119.5(2) ?
C21 C20 H20 . . 120.2 ?
C19 C20 H20 . . 120.2 ?
C20 C21 C22 . . 120.6(2) ?
C20 C21 H21 . . 119.7 ?
C22 C21 H21 . . 119.7 ?
C23 C22 C21 . . 120.0(3) ?
C23 C22 H22 . . 120.0 ?
C21 C22 H22 . . 120.0 ?
C22 C23 C18 . . 119.7(2) ?
C22 C23 H23 . . 120.1 ?
C18 C23 H23 . . 120.1 ?
O3 C24 H24A . . 109.5 ?
O3 C24 H24B . . 109.5 ?
H24A C24 H24B . . 109.5 ?
O3 C24 H24C . . 109.5 ?
H24A C24 H24C . . 109.5 ?
H24B C24 H24C . . 109.5 ?
O7 C25 H25A . . 109.5 ?
O7 C25 H25B . . 109.5 ?
H25A C25 H25B . . 109.5 ?
O7 C25 H25C . . 109.5 ?
H25A C25 H25C . . 109.5 ?
H25B C25 H25C . . 109.5 ?
O8 C26 H26A . . 109.5 ?
O8 C26 H26B . . 109.5 ?
H26A C26 H26B . . 109.5 ?
O8 C26 H26C . . 109.5 ?
H26A C26 H26C . . 109.5 ?
H26B C26 H26C . . 109.5 ?
C1 N1 N2 . . 114.57(19) ?
C1 N1 H1A . . 122.7 ?
N2 N1 H1A . . 122.7 ?
C8 N2 N1 . . 118.8(2) ?
C8 N2 Tb1 . . 123.18(15) ?
N1 N2 Tb1 . . 115.06(14) ?
C10 N3 C14 . . 117.6(2) ?
C10 N3 Tb1 . . 120.64(15) ?
C14 N3 Tb1 . . 121.71(15) ?
C15 N4 N5 . . 118.17(19) ?
C15 N4 Tb1 . . 126.08(15) ?
N5 N4 Tb1 . . 115.71(14) ?
C17 N5 N4 . . 115.84(19) ?
C17 N5 H5A . . 122.1 ?
N4 N5 H5A . . 122.1 ?
C1 O1 Tb1 . . 126.00(15) ?
C17 O2 Tb1 . . 125.09(15) ?
C24 O3 Tb1 . . 128.24(16) ?
C24 O3 H3S . . 112(4) ?
Tb1 O3 H3S . . 108(4) ?
Tb1 O4 H4SA . . 116(4) ?
Tb1 O4 H4SB . . 123(3) ?
H4SA O4 H4SB . . 118(5) ?
Tb1 O5 H5SA . . 123(3) ?
Tb1 O5 H5SB . . 125(3) ?
H5SA O5 H5SB . . 110(4) ?
Tb1 O6 H6SA . . 120(3) ?
Tb1 O6 H6SB . . 124(3) ?
H6SA O6 H6SB . . 116(4) ?
C25 O7 H7S . . 109(3) ?
C26 O8 H8S . . 105(3) ?
O6 Tb1 O5 . . 142.11(7) ?
O6 Tb1 O1 . . 76.15(7) ?
O5 Tb1 O1 . . 139.14(7) ?
O6 Tb1 O2 . . 76.48(7) ?
O5 Tb1 O2 . . 81.03(7) ?
O1 Tb1 O2 . . 102.60(6) ?
O6 Tb1 O4 . . 143.61(7) ?
O5 Tb1 O4 . . 71.13(7) ?
O1 Tb1 O4 . . 79.33(7) ?
O2 Tb1 O4 . . 135.63(7) ?
O6 Tb1 O3 . . 119.22(7) ?
O5 Tb1 O3 . . 78.63(7) ?
O1 Tb1 O3 . . 65.79(6) ?
O2 Tb1 O3 . . 68.37(6) ?
O4 Tb1 O3 . . 72.66(7) ?
O6 Tb1 N4 . . 74.40(7) ?
O5 Tb1 N4 . . 68.22(7) ?
O1 Tb1 N4 . . 149.40(6) ?
O2 Tb1 N4 . . 62.41(6) ?
O4 Tb1 N4 . . 130.58(7) ?
O3 Tb1 N4 . . 123.50(6) ?
O6 Tb1 N2 . . 76.97(7) ?
O5 Tb1 N2 . . 126.12(7) ?
O1 Tb1 N2 . . 62.47(6) ?
O2 Tb1 N2 . . 152.08(7) ?
O4 Tb1 N2 . . 67.93(7) ?
O3 Tb1 N2 . . 118.85(6) ?
N4 Tb1 N2 . . 117.64(6) ?
O6 Tb1 N3 . . 79.68(7) ?
O5 Tb1 N3 . . 87.34(7) ?
O1 Tb1 N3 . . 121.25(6) ?
O2 Tb1 N3 . . 122.36(6) ?
O4 Tb1 N3 . . 90.74(7) ?
O3 Tb1 N3 . . 160.96(6) ?
N4 Tb1 N3 . . 60.86(6) ?
N2 Tb1 N3 . . 60.23(6) ?

loop_
_geom_bond_atom_site_label_1
_geom_bond_atom_site_label_2
_geom_bond_site_symmetry_2
_geom_bond_distance
_geom_bond_publ_flag
C1 O1 . 1.244(3) ?
C1 N1 . 1.355(3) ?
C1 C2 . 1.483(3) ?
C2 C3 . 1.387(4) ?
C2 C7 . 1.399(3) ?
C3 C4 . 1.388(4) ?
C3 H3 . 0.9500 ?
C4 C5 . 1.387(4) ?
C4 H4 . 0.9500 ?
C5 C6 . 1.384(4) ?
C5 H5 . 0.9500 ?
C6 C7 . 1.388(3) ?
C6 H6 . 0.9500 ?
C7 H7 . 0.9500 ?
C8 N2 . 1.286(3) ?
C8 C10 . 1.488(3) ?
C8 C9 . 1.498(3) ?
C9 H9A . 0.9800 ?
C9 H9B . 0.9800 ?
C9 H9C . 0.9800 ?
C10 N3 . 1.348(3) ?
C10 C11 . 1.393(3) ?
C11 C12 . 1.390(4) ?
C11 H11 . 0.9500 ?
C12 C13 . 1.383(4) ?
C12 H12 . 0.9500 ?
C13 C14 . 1.394(3) ?
C13 H13 . 0.9500 ?
C14 N3 . 1.352(3) ?
C14 C15 . 1.479(3) ?
C15 N4 . 1.291(3) ?
C15 C16 . 1.494(3) ?
C16 H16A . 0.9800 ?
C16 H16B . 0.9800 ?
C16 H16C . 0.9800 ?
C17 O2 . 1.240(3) ?
C17 N5 . 1.351(3) ?
C17 C18 . 1.481(3) ?
C18 C19 . 1.395(3) ?
C18 C23 . 1.397(4) ?
C19 C20 . 1.389(4) ?
C19 H19 . 0.9500 ?
C20 C21 . 1.388(4) ?
C20 H20 . 0.9500 ?
C21 C22 . 1.390(4) ?
C21 H21 . 0.9500 ?
C22 C23 . 1.390(4) ?
C22 H22 . 0.9500 ?
C23 H23 . 0.9500 ?
C24 O3 . 1.432(3) ?
C24 H24A . 0.9800 ?
C24 H24B . 0.9800 ?
C24 H24C . 0.9800 ?
C25 O7 . 1.417(4) ?
C25 H25A . 0.9800 ?
C25 H25B . 0.9800 ?
C25 H25C . 0.9800 ?
C26 O8 . 1.427(4) ?
C26 H26A . 0.9800 ?
C26 H26B . 0.9800 ?
C26 H26C . 0.9800 ?
N1 N2 . 1.390(3) ?
N1 H1A . 0.8800 ?
N2 Tb1 . 2.5845(19) ?
N3 Tb1 . 2.596(2) ?
N4 N5 . 1.380(3) ?
N4 Tb1 . 2.5685(19) ?
N5 H5A . 0.8800 ?
O1 Tb1 . 2.3660(16) ?
O2 Tb1 . 2.4074(17) ?
O3 Tb1 . 2.4867(18) ?
O3 H3S . 0.68(4) ?
O4 Tb1 . 2.428(2) ?
O4 H4SA . 0.64(5) ?
O4 H4SB . 0.80(4) ?
O5 Tb1 . 2.3642(19) ?
O5 H5SA . 0.78(4) ?
O5 H5SB . 0.80(4) ?
O6 Tb1 . 2.321(2) ?
O6 H6SA . 0.73(4) ?
O6 H6SB . 0.74(4) ?
O7 H7S . 0.72(3) ?
O8 H8S . 0.91(4) ?

loop_
_geom_hbond_atom_site_label_D
_geom_hbond_atom_site_label_H
_geom_hbond_atom_site_label_A
_geom_hbond_site_symmetry_A
_geom_hbond_distance_DH
_geom_hbond_distance_HA
_geom_hbond_distance_DA
_geom_hbond_angle_DHA
O4 H4SA Cl3 . 0.64(4) 2.61(4) 3.213(2) 159(5)
N1 H1A Cl2 1_545 0.88 2.52 3.299(2) 148
O6 H6SA Cl1 1_545 0.73(4) 2.32(4) 3.040(2) 172(4)
O3 H3S Cl3 2_656 0.68(5) 2.68(5) 3.2998(19) 153(5)
O4 H4SB Cl3 2_556 0.81(4) 2.34(4) 3.1323(19) 169(4)
O6 H6SB Cl1 2_665 0.74(4) 2.32(4) 3.058(2) 176(3)
O7 H7S Cl2 2_666 0.72(3) 2.34(3) 3.050(2) 174(4)
O8 H8S Cl3 2_566 0.91(4) 2.23(4) 3.110(2) 163(4)
O5 H5SA O8 2_566 0.77(4) 1.96(4) 2.710(3) 166(4)
O5 H5SB O7 2_666 0.79(4) 1.88(4) 2.664(3) 168(4)
C7 H7 Cl2 1_545 0.95 2.74 3.491(3) 137
C11 H11 Cl1 1_445 0.95 2.80 3.731(3) 167
C12 H12 Cl1 2_565 0.95 2.80 3.741(3) 172
C16 H16B Cl2 . 0.98 2.66 3.628(3) 170
C16 H16C Cl2 2_565 0.98 2.79 3.621(3) 143
C19 H19 Cl2 . 0.95 2.73 3.515(3) 140
C26 H26A Cl3 1_565 0.98 2.80 3.774(3) 174
C4 H4 O8 1_645 0.95 2.59 3.397(3) 143

_cod_database_fobs_code 2243635
